data_1562348
loop_
_publ_author_name
'Sadorn, Karoon'
'Saepua, Siriporn'
'Boonyuen, Nattawut'
'Choowong, Wilunda'
'Rachtawee, Pranee'
'Pittayakhajonwut, Pattama'

_publ_section_title
;
 Bioactive Dimeric Tetrahydroxanthones with 2,2'- and 4,4'-Axial Linkages
 from the Entomopathogenic Fungus <i>Aschersonia confluens</i>.
;
_journal_issue 4
_journal_name_full 'Journal of natural products'
_journal_page_first 1149
_journal_page_last 1162
_journal_paper_doi 10.1021/acs.jnatprod.0c01212
_journal_volume 84
_journal_year 2021
_chemical_absolute_configuration unk
_chemical_formula_moiety 'C32 H34 O10, 3/2(C H4 O)'
_chemical_formula_sum 'C33.5 H40 O11.5'
_chemical_formula_weight 626.65
_chemical_name_systematic NATPP0097
_space_group_crystal_system triclinic
_space_group_IT_number 1
_space_group_name_Hall 'P 1'
_space_group_name_H-M_alt 'P 1'
_atom_sites_solution_hydrogens geom
_audit_creation_date 2020-10-12
_audit_creation_method
;
Olex2 1.3
(compiled 2020.07.31 svn.rc2a77460 for OlexSys, GUI svn.r6145)
;
_cell_angle_alpha 118.386(7)
_cell_angle_beta 92.327(9)
_cell_angle_gamma 114.237(8)
_cell_formula_units_Z 2
_cell_length_a 11.938(3)
_cell_length_b 12.782(3)
_cell_length_c 12.925(3)
_cell_measurement_reflns_used 9054
_cell_measurement_temperature 100.0
_cell_measurement_theta_max 68.25
_cell_measurement_theta_min 4.25
_cell_volume 1512.3(7)
_computing_cell_refinement 'SAINT V8.40A (Bruker, 2019)'
_computing_data_reduction 'SAINT V8.40A (Bruker, 2019)'
_computing_molecular_graphics 'Olex2 1.3 (Dolomanov et al., 2009)'
_computing_publication_material 'Olex2 1.3 (Dolomanov et al., 2009)'
_computing_structure_refinement 'XL  (Sheldrick, 2008)'
_computing_structure_solution 'SHELXT 2014/5 (Sheldrick, 2014)'
_diffrn_ambient_temperature 100.0
_diffrn_detector 'PHOTON 100 CMOS DETECTOR'
_diffrn_detector_area_resol_mean 10.4167
_diffrn_detector_type 'PHOTON 100 CMOS'
_diffrn_measured_fraction_theta_full 0.992
_diffrn_measured_fraction_theta_max 0.989
_diffrn_measurement_device '\k-Geometry Diffractometer'
_diffrn_measurement_device_type 'Bruker D8 Venture'
_diffrn_measurement_method '\w and \f scans'
_diffrn_radiation_collimation '0.6 mm'
_diffrn_radiation_monochromator graphite
_diffrn_radiation_probe x-ray
_diffrn_radiation_type CuK\a
_diffrn_radiation_wavelength 1.54178
_diffrn_radiation_xray_symbol K-L~3~
_diffrn_reflns_av_R_equivalents 0.0274
_diffrn_reflns_av_unetI/netI 0.0248
_diffrn_reflns_Laue_measured_fraction_full 0.992
_diffrn_reflns_Laue_measured_fraction_max 0.989
_diffrn_reflns_limit_h_max 14
_diffrn_reflns_limit_h_min -14
_diffrn_reflns_limit_k_max 15
_diffrn_reflns_limit_k_min -15
_diffrn_reflns_limit_l_max 15
_diffrn_reflns_limit_l_min -15
_diffrn_reflns_number 42489
_diffrn_reflns_point_group_measured_fraction_full 0.969
_diffrn_reflns_point_group_measured_fraction_max 0.965
_diffrn_reflns_theta_full 67.679
_diffrn_reflns_theta_max 68.233
_diffrn_reflns_theta_min 4.067
_diffrn_source 'X-ray tube'
_diffrn_source_current 50.0
_diffrn_source_power 2.5
_diffrn_source_target Cu
_diffrn_source_type 'Micro focus tube'
_diffrn_source_voltage 50.0
_diffrn_standards_number 0
_exptl_absorpt_coefficient_mu 0.864
_exptl_absorpt_correction_T_max 0.7531
_exptl_absorpt_correction_T_min 0.6587
_exptl_absorpt_correction_type multi-scan
_exptl_absorpt_process_details
;
SADABS-2016/2 (Bruker,2016/2) was used for absorption correction.
wR2(int) was 0.0686 before and 0.0524 after correction.
The Ratio of minimum to maximum transmission is 0.8747.
The \l/2 correction factor is Not present.
;
_exptl_crystal_colour 'clear light yellow'
_exptl_crystal_colour_lustre clear
_exptl_crystal_colour_modifier light
_exptl_crystal_colour_primary yellow
_exptl_crystal_density_diffrn 1.376
_exptl_crystal_description block
_exptl_crystal_F_000 666
_exptl_crystal_size_max 0.05
_exptl_crystal_size_mid 0.05
_exptl_crystal_size_min 0.05
_refine_diff_density_max 0.592
_refine_diff_density_min -0.601
_refine_diff_density_rms 0.062
_refine_ls_abs_structure_details
;
 Flack x determined using 4983 quotients [(I+)-(I-)]/[(I+)+(I-)]
 (Parsons, Flack and Wagner, Acta Cryst. B69 (2013) 249-259).
;
_refine_ls_abs_structure_Flack 0.01(3)
_refine_ls_extinction_method none
_refine_ls_goodness_of_fit_ref 1.038
_refine_ls_hydrogen_treatment constr
_refine_ls_matrix_type full
_refine_ls_number_parameters 837
_refine_ls_number_reflns 10697
_refine_ls_number_restraints 3
_refine_ls_restrained_S_all 1.038
_refine_ls_R_factor_all 0.0455
_refine_ls_R_factor_gt 0.0448
_refine_ls_shift/su_max 0.000
_refine_ls_shift/su_mean 0.000
_refine_ls_structure_factor_coef Fsqd
_refine_ls_weighting_details 'w=1/[\s^2^(Fo^2^)+(0.0925P)^2^+0.6860P] where P=(Fo^2^+2Fc^2^)/3'
_refine_ls_weighting_scheme calc
_refine_ls_wR_factor_gt 0.1312
_refine_ls_wR_factor_ref 0.1323
_reflns_Friedel_coverage 0.950
_reflns_Friedel_fraction_full 0.945
_reflns_Friedel_fraction_max 0.940
_reflns_number_gt 10493
_reflns_number_total 10697
_reflns_threshold_expression 'I > 2\s(I)'
_cod_data_source_file np0c01212_si_003.cif
_cod_data_source_block natpp0097
_cod_depositor_comments
;

2022-05-30
Z value and formula fixed to values more according to usual
chemical conventions.                 miguel
;
_cod_original_formula_sum 'C67 H80 O23'
_cod_original_formula_weight 1253.31
_cod_original_formula_moiety '2(C32 H34 O10), 3(C H4 O)'
_cod_original_formula_units_Z 1
_cod_original_cell_volume 1512.3(6)
_cod_database_code 1562348
_shelx_shelxl_version_number 2018/3
_shelx_space_group_comment
;
The symmetry employed for this shelxl refinement is uniquely defined
by the following loop, which should always be used as a source of
symmetry information in preference to the above space-group names.
They are only intended as comments.
;
_shelx_estimated_absorpt_t_max 0.958
_shelx_estimated_absorpt_t_min 0.958
_olex2_refinement_description
;
1. Fixed Uiso
 At 1.2 times of:
  All C(H) groups, All C(H,H) groups
 At 1.5 times of:
  All C(H,H,H) groups, All O(H) groups
2.a Ternary CH refined with riding coordinates:
 C5(H5), C5'(H5'), C6(H6A), C6'(H6'), C21(H21), C22(H22), C37(H37), C38(H38)
2.b Secondary CH2 refined with riding coordinates:
 C7(H7A,H7B), C7'(H7'A,H7'B), C23(H23A,H23B), C36(H36A,H36B)
2.c Aromatic/amide H refined with riding coordinates:
 C2(H2), C2'(H2'), C8(H8), C8'(H8'), C10(H10), C16(H16A), C24(H24), C35(H35)
2.d Idealised Me refined as rotating group:
 C11(H11A,H11B,H11C), C11'(H11D,H11E,H11F), C12(H12A,H12B,H12C), C12'(H12D,
 H12E,H12F), C13(H13A,H13B,H13C), C14(H14A,H14B,H14C), C28(H28A,H28B,H28C),
 C29(H29A,H29B,H29C), C30(H30A,H30B,H30C), C43(H43A,H43B,H43C), C44(H44A,H44B,
 H44C), C45(H45A,H45B,H45C), C46(H46A,H46B,H46C), C47(H47A,H47B,H47C), C48(H48A,
 H48B,H48C)
2.e Idealised tetrahedral OH refined as rotating group:
 O1(H1), O4(H4), O6(H6), O9(H9), O11(H11), O14(H14), O16(H16), O18(H18),
 O21(H21A), O22(H22A), O23(H23)
;
_olex2_submission_original_sample_id NATPP0097
_olex2_submission_special_instructions 'No special instructions were received'

loop_
_space_group_symop_operation_xyz
'x, y, z'

loop_
_atom_site_label
_atom_site_type_symbol
_atom_site_fract_x
_atom_site_fract_y
_atom_site_fract_z
_atom_site_U_iso_or_equiv
_atom_site_adp_type
_atom_site_occupancy
_atom_site_site_symmetry_order
_atom_site_calc_flag
_atom_site_refinement_flags_posn
_atom_site_refinement_flags_adp
_atom_site_refinement_flags_occupancy
_atom_site_disorder_assembly
_atom_site_disorder_group
O1 O 0.4461(3) 0.0019(3) 0.3644(3) 0.0275(6) Uani 1 1 d . . . . .
H1 H 0.526507 0.050140 0.390164 0.041 Uiso 1 1 calc R U . . .
O2 O 0.6638(3) 0.2183(3) 0.4430(3) 0.0305(6) Uani 1 1 d . . . . .
O3 O 0.8674(3) 0.7531(3) 0.4140(3) 0.0360(7) Uani 1 1 d . . . . .
O4 O 0.6554(3) 0.5275(3) 0.2119(2) 0.0272(6) Uani 1 1 d . . . . .
H4 H 0.642487 0.592729 0.227900 0.041 Uiso 1 1 calc R U . . .
O5 O 0.4932(2) 0.3298(2) 0.2610(2) 0.0199(5) Uani 1 1 d . . . . .
O6 O 0.1087(3) 0.4289(3) 0.0747(3) 0.0292(6) Uani 1 1 d . . . . .
H6 H 0.072542 0.463035 0.124948 0.044 Uiso 1 1 calc R U . . .
O7 O 0.0261(2) 0.4870(3) 0.2697(3) 0.0275(6) Uani 1 1 d . . . . .
O8 O 0.0229(2) 0.3556(3) 0.6907(2) 0.0249(5) Uani 1 1 d . . . . .
O9 O 0.0141(2) 0.1440(2) 0.4668(2) 0.0232(5) Uani 1 1 d . . . . .
H9 H 0.054742 0.147934 0.524253 0.035 Uiso 1 1 calc R U . . .
O10 O 0.1329(2) 0.2426(2) 0.3182(2) 0.0185(5) Uani 1 1 d . . . . .
C1 C 0.3957(4) 0.0475(4) 0.3099(3) 0.0218(7) Uani 1 1 d . . . . .
C1' C 0.1461(3) 0.3589(4) 0.1051(3) 0.0220(7) Uani 1 1 d . . . . .
C2 C 0.2657(4) -0.0229(4) 0.2522(3) 0.0226(7) Uani 1 1 d . . . . .
H2 H 0.212882 -0.105840 0.246681 0.027 Uiso 1 1 calc R U . . .
C2' C 0.2197(3) 0.3060(4) 0.0400(3) 0.0221(7) Uani 1 1 d . . . . .
H2' H 0.239642 0.318125 -0.025304 0.027 Uiso 1 1 calc R U . . .
C3 C 0.2104(3) 0.0267(3) 0.2014(3) 0.0208(7) Uani 1 1 d . . . . .
C3' C 0.2642(3) 0.2358(3) 0.0692(3) 0.0199(7) Uani 1 1 d . . . . .
C4 C 0.2883(3) 0.1474(3) 0.2054(3) 0.0173(6) Uani 1 1 d . . . . .
C4' C 0.2345(3) 0.2130(3) 0.1631(3) 0.0173(6) Uani 1 1 d . . . . .
C4'A C 0.1587(3) 0.2638(3) 0.2263(3) 0.0174(6) Uani 1 1 d . . . . .
C4A C 0.4209(3) 0.2144(3) 0.2600(3) 0.0176(6) Uani 1 1 d . . . . .
C5 C 0.6829(3) 0.5302(4) 0.3208(3) 0.0232(7) Uani 1 1 d . . . . .
H5 H 0.634947 0.569243 0.374834 0.028 Uiso 1 1 calc R U . . .
C5' C 0.0597(3) 0.2775(3) 0.4915(3) 0.0194(7) Uani 1 1 d . . . . .
H5' H 0.154872 0.329670 0.530136 0.023 Uiso 1 1 calc R U . . .
C6 C 0.8269(4) 0.6207(4) 0.3927(4) 0.0300(8) Uani 1 1 d . . . . .
H6A H 0.876869 0.580522 0.343036 0.036 Uiso 1 1 calc R U . . .
C6' C 0.0007(3) 0.3534(4) 0.5803(3) 0.0213(7) Uani 1 1 d . . . . .
H6' H -0.093813 0.307322 0.541196 0.026 Uiso 1 1 calc R U . . .
C7 C 0.8482(4) 0.6307(4) 0.5139(4) 0.0344(9) Uani 1 1 d . . . . .
H7A H 0.941382 0.673382 0.551962 0.041 Uiso 1 1 calc R U . . .
H7B H 0.816352 0.689722 0.570368 0.041 Uiso 1 1 calc R U . . .
C7' C 0.0641(3) 0.5010(4) 0.6140(4) 0.0251(7) Uani 1 1 d . . . . .
H7'A H 0.016328 0.545757 0.660396 0.030 Uiso 1 1 calc R U . . .
H7'B H 0.153359 0.551644 0.667372 0.030 Uiso 1 1 calc R U . . .
C8 C 0.7801(4) 0.4930(4) 0.4968(4) 0.0310(8) Uani 1 1 d . . . . .
H8 H 0.807538 0.482941 0.559904 0.037 Uiso 1 1 calc R U . . .
C8' C 0.0649(3) 0.5051(4) 0.5007(4) 0.0235(7) Uani 1 1 d . . . . .
H8' H 0.075421 0.585472 0.506068 0.028 Uiso 1 1 calc R U . . .
C8'A C 0.0516(3) 0.4022(4) 0.3922(3) 0.0206(7) Uani 1 1 d . . . . .
C8A C 0.6831(3) 0.3840(4) 0.3980(4) 0.0251(7) Uani 1 1 d . . . . .
C9 C 0.6118(3) 0.2518(4) 0.3883(3) 0.0237(7) Uani 1 1 d . . . . .
C9' C 0.0595(3) 0.4141(3) 0.2848(3) 0.0219(7) Uani 1 1 d . . . . .
C9'A C 0.1160(3) 0.3410(3) 0.2018(3) 0.0195(7) Uani 1 1 d . . . . .
C9A C 0.4769(3) 0.1680(4) 0.3151(3) 0.0216(7) Uani 1 1 d . . . . .
C10' C 0.0336(3) 0.2683(3) 0.3702(3) 0.0187(6) Uani 1 1 d . . . . .
C10A C 0.6330(3) 0.3848(4) 0.2893(3) 0.0216(7) Uani 1 1 d . . . . .
C11 C 0.0669(4) -0.0539(4) 0.1427(4) 0.0331(9) Uani 1 1 d . . . . .
H11A H 0.023448 -0.042126 0.206883 0.050 Uiso 1 1 calc R U . . .
H11B H 0.040758 -0.150642 0.088051 0.050 Uiso 1 1 calc R U . . .
H11C H 0.043250 -0.021300 0.094971 0.050 Uiso 1 1 calc R U . . .
C11' C 0.3489(4) 0.1881(4) -0.0016(3) 0.0244(7) Uani 1 1 d . . . . .
H11D H 0.432875 0.266876 0.023296 0.037 Uiso 1 1 calc R U . . .
H11E H 0.308532 0.140573 -0.089932 0.037 Uiso 1 1 calc R U . . .
H11F H 0.360112 0.125760 0.015941 0.037 Uiso 1 1 calc R U . . .
C12 C 0.6649(4) 0.2981(4) 0.1772(4) 0.0274(8) Uani 1 1 d . . . . .
H12A H 0.623284 0.203902 0.156553 0.041 Uiso 1 1 calc R U . . .
H12B H 0.758153 0.334716 0.195943 0.041 Uiso 1 1 calc R U . . .
H12C H 0.633569 0.300101 0.107236 0.041 Uiso 1 1 calc R U . . .
C12' C -0.0996(3) 0.1507(4) 0.2807(3) 0.0230(7) Uani 1 1 d . . . . .
H12D H -0.110565 0.148768 0.204155 0.035 Uiso 1 1 calc R U . . .
H12E H -0.166221 0.164066 0.318107 0.035 Uiso 1 1 calc R U . . .
H12F H -0.106865 0.064132 0.262739 0.035 Uiso 1 1 calc R U . . .
C13 C 0.9777(4) 0.8049(4) 0.3796(4) 0.0342(9) Uani 1 1 d . . . . .
H13A H 0.962659 0.741608 0.292032 0.051 Uiso 1 1 calc R U . . .
H13B H 1.050959 0.815374 0.428446 0.051 Uiso 1 1 calc R U . . .
H13C H 0.996223 0.893724 0.394203 0.051 Uiso 1 1 calc R U . . .
C14 C -0.0877(4) 0.2634(4) 0.7007(4) 0.0319(8) Uani 1 1 d . . . . .
H14A H -0.115703 0.169832 0.632951 0.048 Uiso 1 1 calc R U . . .
H14B H -0.157009 0.284876 0.696774 0.048 Uiso 1 1 calc R U . . .
H14C H -0.066305 0.271908 0.779362 0.048 Uiso 1 1 calc R U . . .
O11 O 0.1934(3) 0.8644(3) 0.8038(4) 0.0534(10) Uani 1 1 d . . . . .
H11 H 0.169483 0.846465 0.732574 0.080 Uiso 1 1 calc R U . . .
O12 O 0.2170(3) 0.8330(3) 0.5933(3) 0.0428(8) Uani 1 1 d . . . . .
O13 O 0.6128(2) 0.7459(2) 0.2815(2) 0.0256(5) Uani 1 1 d . . . . .
O14 O 0.7311(2) 0.8819(3) 0.5368(2) 0.0238(5) Uani 1 1 d . . . . .
H14 H 0.765063 0.841691 0.488505 0.036 Uiso 1 1 calc R U . . .
O15 O 0.5535(2) 0.8281(2) 0.6681(2) 0.0229(5) Uani 1 1 d . . . . .
O16 O 0.2559(3) 0.4314(3) 0.8336(3) 0.0293(6) Uani 1 1 d . . . . .
H16 H 0.182712 0.405536 0.793291 0.044 Uiso 1 1 calc R U . . .
O17 O 0.4915(2) 0.5972(2) 0.8114(2) 0.0228(5) Uani 1 1 d . . . . .
O18 O 0.9343(3) 0.7153(4) 0.8303(3) 0.0476(8) Uani 1 1 d . . . . .
H18 H 0.901859 0.630179 0.792866 0.071 Uiso 1 1 calc R U . . .
O19 O 0.7611(3) 0.4703(4) 0.7527(3) 0.0407(7) Uani 1 1 d . . . . .
O20 O 0.1476(3) 0.1532(3) 0.6554(3) 0.0337(6) Uani 1 1 d . . . . .
C10 C 0.3504(5) 0.8673(4) 0.9232(5) 0.0462(13) Uani 1 1 d . . . . .
H10 H 0.306311 0.879041 0.983995 0.055 Uiso 1 1 calc R U . . .
C15 C 0.8392(4) 0.7488(5) 0.8428(4) 0.0359(9) Uani 1 1 d . . . . .
C16 C 0.8653(4) 0.8773(5) 0.8743(4) 0.0385(10) Uani 1 1 d . . . . .
H16A H 0.950799 0.943724 0.891641 0.046 Uiso 1 1 calc R U . . .
C17 C 0.7670(4) 0.9112(4) 0.8811(4) 0.0342(9) Uani 1 1 d . . . . .
C18 C 0.6396(4) 0.8158(4) 0.8584(3) 0.0269(8) Uani 1 1 d . . . . .
C19 C 0.6147(3) 0.6863(4) 0.8317(3) 0.0236(7) Uani 1 1 d . . . . .
C20 C 0.4672(3) 0.4771(4) 0.8154(3) 0.0224(7) Uani 1 1 d . . . . .
C21 C 0.3219(3) 0.3810(4) 0.7517(3) 0.0226(7) Uani 1 1 d . . . . .
H21 H 0.298978 0.382274 0.677125 0.027 Uiso 1 1 calc R U . . .
C22 C 0.2833(4) 0.2345(4) 0.7112(4) 0.0261(8) Uani 1 1 d . . . . .
H22 H 0.306291 0.231942 0.784908 0.031 Uiso 1 1 calc R U . . .
C23 C 0.3512(4) 0.1791(4) 0.6199(4) 0.0322(8) Uani 1 1 d . . . . .
H23A H 0.342491 0.094700 0.611385 0.039 Uiso 1 1 calc R U . . .
H23B H 0.309526 0.155432 0.538429 0.039 Uiso 1 1 calc R U . . .
C24 C 0.4916(4) 0.2806(4) 0.6598(4) 0.0321(8) Uani 1 1 d . . . . .
H24 H 0.547212 0.248180 0.622928 0.039 Uiso 1 1 calc R U . . .
C25 C 0.5424(4) 0.4136(4) 0.7442(4) 0.0264(8) Uani 1 1 d . . . . .
C26 C 0.6804(4) 0.5096(4) 0.7739(4) 0.0293(8) Uani 1 1 d . . . . .
C27 C 0.7128(4) 0.6501(4) 0.8217(3) 0.0292(8) Uani 1 1 d . . . . .
C28 C 0.8008(5) 1.0531(5) 0.9145(5) 0.0456(12) Uani 1 1 d . . . . .
H28A H 0.796312 1.055447 0.839773 0.068 Uiso 1 1 calc R U . . .
H28B H 0.888133 1.117863 0.971062 0.068 Uiso 1 1 calc R U . . .
H28C H 0.739965 1.078231 0.954327 0.068 Uiso 1 1 calc R U . . .
C29 C 0.5056(4) 0.5213(4) 0.9495(3) 0.0272(8) Uani 1 1 d . . . . .
H29A H 0.597040 0.589332 0.987806 0.041 Uiso 1 1 calc R U . . .
H29B H 0.489982 0.441927 0.953375 0.041 Uiso 1 1 calc R U . . .
H29C H 0.454470 0.560946 0.993352 0.041 Uiso 1 1 calc R U . . .
C30 C 0.0795(4) 0.0652(5) 0.6933(4) 0.0402(10) Uani 1 1 d . . . . .
H30A H -0.012514 0.017554 0.651408 0.060 Uiso 1 1 calc R U . . .
H30B H 0.094592 0.118185 0.782478 0.060 Uiso 1 1 calc R U . . .
H30C H 0.109051 -0.001524 0.672461 0.060 Uiso 1 1 calc R U . . .
C31 C 0.3043(4) 0.8610(4) 0.8192(5) 0.0390(11) Uani 1 1 d . . . . .
C32 C 0.3710(4) 0.8492(4) 0.7303(4) 0.0331(9) Uani 1 1 d . . . . .
C33 C 0.3199(4) 0.8329(4) 0.6172(4) 0.0326(9) Uani 1 1 d . . . . .
C34 C 0.3938(4) 0.8109(4) 0.5275(4) 0.0279(8) Uani 1 1 d . . . . .
C35 C 0.3376(4) 0.7447(4) 0.4075(4) 0.0326(9) Uani 1 1 d . . . . .
H35 H 0.248993 0.715872 0.380914 0.039 Uiso 1 1 calc R U . . .
C36 C 0.4066(4) 0.7133(4) 0.3123(4) 0.0323(9) Uani 1 1 d . . . . .
H36A H 0.378890 0.728707 0.249982 0.039 Uiso 1 1 calc R U . . .
H36B H 0.383443 0.616033 0.270144 0.039 Uiso 1 1 calc R U . . .
C37 C 0.5528(3) 0.8025(3) 0.3698(4) 0.0245(7) Uani 1 1 d . . . . .
H37 H 0.579048 0.897241 0.391810 0.029 Uiso 1 1 calc R U . . .
C38 C 0.5952(3) 0.8057(4) 0.4843(3) 0.0213(7) Uani 1 1 d . . . . .
H38 H 0.565428 0.709968 0.461249 0.026 Uiso 1 1 calc R U . . .
C39 C 0.5357(3) 0.8689(4) 0.5833(3) 0.0226(7) Uani 1 1 d . . . . .
C40 C 0.4843(4) 0.8410(4) 0.7507(4) 0.0268(8) Uani 1 1 d . . . . .
C41 C 0.5284(4) 0.8406(4) 0.8512(4) 0.0296(8) Uani 1 1 d . . . . .
C42 C 0.4608(5) 0.8567(4) 0.9404(4) 0.0388(10) Uani 1 1 d . . . . .
C43 C 0.7164(4) 0.8456(4) 0.2693(4) 0.0339(9) Uani 1 1 d . . . . .
H43A H 0.757790 0.801490 0.212997 0.051 Uiso 1 1 calc R U . . .
H43B H 0.779598 0.918018 0.350104 0.051 Uiso 1 1 calc R U . . .
H43C H 0.681892 0.885014 0.236538 0.051 Uiso 1 1 calc R U . . .
C44 C 0.6052(3) 1.0244(4) 0.6539(4) 0.0264(8) Uani 1 1 d . . . . .
H44A H 0.564350 1.059263 0.716530 0.040 Uiso 1 1 calc R U . . .
H44B H 0.600544 1.053318 0.596686 0.040 Uiso 1 1 calc R U . . .
H44C H 0.695482 1.060323 0.693762 0.040 Uiso 1 1 calc R U . . .
C45 C 0.5074(6) 0.8621(5) 1.0530(5) 0.0520(13) Uani 1 1 d . . . . .
H45A H 0.479259 0.769230 1.032827 0.078 Uiso 1 1 calc R U . . .
H45B H 0.471920 0.905605 1.117169 0.078 Uiso 1 1 calc R U . . .
H45C H 0.601455 0.914801 1.082625 0.078 Uiso 1 1 calc R U . . .
O21 O 0.5518(4) 0.5673(5) 0.5537(4) 0.0635(10) Uani 1 1 d . . . . .
H21A H 0.576721 0.649622 0.606751 0.095 Uiso 1 1 calc R U . . .
C46 C 0.4169(5) 0.4948(5) 0.5118(5) 0.0424(10) Uani 1 1 d . . . . .
H46A H 0.387447 0.491997 0.438232 0.064 Uiso 1 1 calc R U . . .
H46B H 0.382686 0.540128 0.576350 0.064 Uiso 1 1 calc R U . . .
H46C H 0.386452 0.401620 0.491711 0.064 Uiso 1 1 calc R U . . .
O22 O 1.0585(5) 0.6410(5) 0.1128(4) 0.0647(11) Uani 1 1 d . . . . .
H22A H 0.979548 0.587050 0.091972 0.097 Uiso 1 1 calc R U . . .
C47 C 1.0977(7) 0.6233(6) 0.0056(6) 0.0641(16) Uani 1 1 d . . . . .
H47A H 1.033311 0.535332 -0.066649 0.096 Uiso 1 1 calc R U . . .
H47B H 1.180670 0.625368 0.014655 0.096 Uiso 1 1 calc R U . . .
H47C H 1.106217 0.696898 -0.005050 0.096 Uiso 1 1 calc R U . . .
O23 O 0.7910(5) 0.5191(6) 0.0419(4) 0.0796(15) Uani 1 1 d . . . . .
H23 H 0.751472 0.526437 0.095078 0.119 Uiso 1 1 calc R U . . .
C48 C 0.7421(10) 0.3718(9) -0.0523(8) 0.087(2) Uani 1 1 d . . . . .
H48A H 0.756420 0.361017 -0.130088 0.130 Uiso 1 1 calc R U . . .
H48B H 0.649877 0.320228 -0.064851 0.130 Uiso 1 1 calc R U . . .
H48C H 0.787799 0.337436 -0.023849 0.130 Uiso 1 1 calc R U . . .

loop_
_atom_site_aniso_label
_atom_site_aniso_U_11
_atom_site_aniso_U_22
_atom_site_aniso_U_33
_atom_site_aniso_U_23
_atom_site_aniso_U_13
_atom_site_aniso_U_12
O1 0.0314(13) 0.0298(14) 0.0353(15) 0.0227(13) 0.0100(12) 0.0202(12)
O2 0.0283(14) 0.0370(15) 0.0377(16) 0.0232(13) 0.0080(12) 0.0218(12)
O3 0.0222(13) 0.0223(13) 0.0616(19) 0.0205(13) 0.0203(13) 0.0113(11)
O4 0.0327(14) 0.0249(13) 0.0326(14) 0.0194(12) 0.0167(12) 0.0161(11)
O5 0.0169(11) 0.0225(12) 0.0266(13) 0.0160(11) 0.0083(10) 0.0113(10)
O6 0.0338(14) 0.0368(15) 0.0384(15) 0.0291(14) 0.0150(12) 0.0237(12)
O7 0.0269(13) 0.0337(14) 0.0429(16) 0.0279(13) 0.0162(12) 0.0226(11)
O8 0.0208(12) 0.0316(14) 0.0229(13) 0.0163(11) 0.0074(10) 0.0111(11)
O9 0.0279(13) 0.0192(12) 0.0236(13) 0.0135(10) 0.0063(10) 0.0102(10)
O10 0.0183(11) 0.0202(11) 0.0242(12) 0.0152(10) 0.0098(10) 0.0110(9)
C1 0.0286(18) 0.0230(17) 0.0229(18) 0.0147(15) 0.0106(15) 0.0170(15)
C1' 0.0193(16) 0.0212(16) 0.0253(18) 0.0147(15) 0.0014(14) 0.0074(14)
C2 0.0269(17) 0.0203(16) 0.0266(18) 0.0156(15) 0.0097(15) 0.0129(14)
C2' 0.0229(16) 0.0227(17) 0.0209(17) 0.0140(15) 0.0051(14) 0.0087(14)
C3 0.0236(17) 0.0190(16) 0.0196(17) 0.0095(14) 0.0064(14) 0.0115(14)
C3' 0.0180(15) 0.0180(16) 0.0188(17) 0.0088(14) 0.0019(13) 0.0065(13)
C4 0.0231(16) 0.0170(15) 0.0140(15) 0.0084(13) 0.0056(13) 0.0115(13)
C4' 0.0166(15) 0.0154(14) 0.0187(16) 0.0097(13) 0.0019(13) 0.0066(13)
C4'A 0.0136(14) 0.0156(14) 0.0212(17) 0.0112(14) 0.0028(13) 0.0044(12)
C4A 0.0203(15) 0.0175(15) 0.0213(16) 0.0115(13) 0.0107(13) 0.0129(13)
C5 0.0207(16) 0.0231(17) 0.0271(19) 0.0123(15) 0.0099(15) 0.0129(14)
C5' 0.0154(15) 0.0186(16) 0.0213(17) 0.0109(14) 0.0039(13) 0.0062(13)
C6 0.0183(17) 0.0222(18) 0.047(2) 0.0162(18) 0.0130(17) 0.0110(15)
C6' 0.0180(16) 0.0213(17) 0.0243(18) 0.0125(15) 0.0073(14) 0.0089(14)
C7 0.0221(18) 0.029(2) 0.046(3) 0.0154(19) 0.0029(17) 0.0130(16)
C7' 0.0221(17) 0.0224(17) 0.0279(19) 0.0107(15) 0.0069(15) 0.0120(15)
C8 0.0222(18) 0.031(2) 0.039(2) 0.0157(18) 0.0046(16) 0.0161(16)
C8' 0.0211(17) 0.0221(17) 0.033(2) 0.0173(16) 0.0117(15) 0.0125(14)
C8'A 0.0131(14) 0.0218(16) 0.0302(19) 0.0160(15) 0.0058(13) 0.0090(13)
C8A 0.0176(16) 0.0306(19) 0.033(2) 0.0180(17) 0.0084(15) 0.0155(15)
C9 0.0226(17) 0.0283(18) 0.0295(19) 0.0164(16) 0.0118(15) 0.0188(16)
C9' 0.0148(15) 0.0217(16) 0.0310(19) 0.0167(15) 0.0066(14) 0.0075(14)
C9'A 0.0159(15) 0.0192(15) 0.0252(18) 0.0134(15) 0.0048(13) 0.0085(13)
C9A 0.0252(17) 0.0252(17) 0.0218(17) 0.0136(15) 0.0106(14) 0.0169(15)
C10' 0.0154(15) 0.0191(16) 0.0254(17) 0.0144(15) 0.0080(13) 0.0085(13)
C10A 0.0152(16) 0.0222(17) 0.0279(18) 0.0133(15) 0.0082(14) 0.0097(14)
C11 0.0261(19) 0.0218(18) 0.045(2) 0.0193(18) -0.0015(17) 0.0059(15)
C11' 0.0316(19) 0.0280(18) 0.0218(18) 0.0156(16) 0.0108(15) 0.0184(16)
C12 0.0251(18) 0.0232(18) 0.039(2) 0.0176(17) 0.0164(16) 0.0144(15)
C12' 0.0180(16) 0.0233(17) 0.0249(18) 0.0145(15) 0.0050(14) 0.0063(14)
C13 0.031(2) 0.030(2) 0.040(2) 0.0189(18) 0.0181(18) 0.0133(17)
C14 0.0265(19) 0.037(2) 0.038(2) 0.0240(19) 0.0175(17) 0.0151(17)
O11 0.0303(16) 0.0351(17) 0.081(3) 0.0195(19) 0.0340(18) 0.0177(14)
O12 0.0188(13) 0.0300(14) 0.071(2) 0.0195(15) 0.0126(14) 0.0147(12)
O13 0.0272(13) 0.0193(12) 0.0278(14) 0.0145(11) 0.0058(11) 0.0074(10)
O14 0.0184(12) 0.0270(13) 0.0263(13) 0.0135(11) 0.0066(10) 0.0125(10)
O15 0.0229(12) 0.0230(12) 0.0298(14) 0.0161(11) 0.0133(11) 0.0142(10)
O16 0.0213(12) 0.0337(14) 0.0321(15) 0.0168(12) 0.0097(11) 0.0139(11)
O17 0.0196(12) 0.0217(12) 0.0295(13) 0.0157(11) 0.0101(10) 0.0096(10)
O18 0.0221(14) 0.059(2) 0.049(2) 0.0246(18) 0.0139(14) 0.0152(14)
O19 0.0302(15) 0.0540(19) 0.0442(17) 0.0246(15) 0.0147(13) 0.0277(14)
O20 0.0267(13) 0.0324(15) 0.0429(17) 0.0288(14) 0.0006(12) 0.0058(12)
C10 0.051(3) 0.0227(19) 0.063(3) 0.020(2) 0.044(3) 0.018(2)
C15 0.0219(19) 0.047(3) 0.026(2) 0.0172(19) 0.0081(16) 0.0095(18)
C16 0.0222(19) 0.045(2) 0.030(2) 0.021(2) 0.0036(16) 0.0006(17)
C17 0.033(2) 0.028(2) 0.0219(19) 0.0126(16) 0.0052(16) 0.0006(17)
C18 0.0296(19) 0.0242(17) 0.0201(18) 0.0113(15) 0.0089(15) 0.0084(15)
C19 0.0230(17) 0.0245(17) 0.0161(17) 0.0097(15) 0.0066(14) 0.0072(15)
C20 0.0231(17) 0.0226(17) 0.0243(18) 0.0142(15) 0.0070(14) 0.0116(14)
C21 0.0223(17) 0.0260(17) 0.0226(18) 0.0153(15) 0.0065(15) 0.0116(15)
C22 0.0242(18) 0.0273(19) 0.0268(19) 0.0173(16) 0.0032(15) 0.0098(16)
C23 0.039(2) 0.0231(18) 0.032(2) 0.0127(17) 0.0103(18) 0.0159(17)
C24 0.034(2) 0.035(2) 0.034(2) 0.0183(18) 0.0134(17) 0.0226(18)
C25 0.0254(19) 0.034(2) 0.0264(19) 0.0180(17) 0.0087(16) 0.0169(17)
C26 0.0242(19) 0.038(2) 0.028(2) 0.0182(18) 0.0074(16) 0.0166(17)
C27 0.0217(18) 0.037(2) 0.0224(19) 0.0145(17) 0.0075(15) 0.0108(17)
C28 0.043(3) 0.029(2) 0.038(3) 0.019(2) 0.000(2) -0.0036(19)
C29 0.0231(17) 0.0304(19) 0.0237(19) 0.0140(16) 0.0051(15) 0.0102(16)
C30 0.033(2) 0.041(2) 0.037(2) 0.028(2) 0.0010(19) 0.0025(19)
C31 0.031(2) 0.0198(18) 0.059(3) 0.0164(19) 0.027(2) 0.0114(16)
C32 0.0242(18) 0.0200(17) 0.054(3) 0.0179(18) 0.0203(18) 0.0118(15)
C33 0.0204(18) 0.0166(17) 0.055(3) 0.0148(18) 0.0124(18) 0.0094(15)
C34 0.0189(17) 0.0176(16) 0.047(2) 0.0170(17) 0.0084(17) 0.0096(14)
C35 0.0199(18) 0.0235(18) 0.050(3) 0.0182(19) 0.0036(18) 0.0093(15)
C36 0.0249(19) 0.0232(18) 0.039(2) 0.0135(17) -0.0011(16) 0.0091(16)
C37 0.0230(17) 0.0166(16) 0.031(2) 0.0121(15) 0.0014(15) 0.0085(14)
C38 0.0174(16) 0.0207(16) 0.0280(19) 0.0142(15) 0.0072(14) 0.0097(13)
C39 0.0203(17) 0.0190(16) 0.031(2) 0.0139(15) 0.0078(15) 0.0106(14)
C40 0.0278(18) 0.0163(16) 0.035(2) 0.0119(16) 0.0170(16) 0.0110(15)
C41 0.035(2) 0.0173(16) 0.032(2) 0.0110(16) 0.0186(17) 0.0107(15)
C42 0.052(3) 0.0205(18) 0.041(2) 0.0151(18) 0.029(2) 0.0155(18)
C43 0.034(2) 0.0279(19) 0.035(2) 0.0214(18) 0.0076(18) 0.0072(17)
C44 0.0204(17) 0.0189(17) 0.036(2) 0.0135(16) 0.0075(15) 0.0082(14)
C45 0.081(4) 0.041(3) 0.044(3) 0.025(2) 0.043(3) 0.033(3)
O21 0.060(2) 0.059(2) 0.068(3) 0.031(2) 0.018(2) 0.030(2)
C46 0.038(2) 0.038(2) 0.046(3) 0.023(2) 0.013(2) 0.0142(19)
O22 0.074(3) 0.060(2) 0.063(3) 0.032(2) 0.031(2) 0.035(2)
C47 0.088(5) 0.056(3) 0.070(4) 0.041(3) 0.041(4) 0.043(3)
O23 0.063(3) 0.136(5) 0.059(3) 0.058(3) 0.037(2) 0.057(3)
C48 0.132(7) 0.097(6) 0.083(5) 0.059(5) 0.070(5) 0.082(6)

loop_
_atom_type_symbol
_atom_type_description
_atom_type_scat_dispersion_real
_atom_type_scat_dispersion_imag
_atom_type_scat_source
C C 0.0181 0.0091 'International Tables Vol C Tables 4.2.6.8 and 6.1.1.4'
H H 0.0000 0.0000 'International Tables Vol C Tables 4.2.6.8 and 6.1.1.4'
O O 0.0492 0.0322 'International Tables Vol C Tables 4.2.6.8 and 6.1.1.4'

loop_
_geom_angle_atom_site_label_1
_geom_angle_atom_site_label_2
_geom_angle_atom_site_label_3
_geom_angle
_geom_angle_site_symmetry_1
_geom_angle_site_symmetry_3
_geom_angle_publ_flag
C1 O1 H1 109.5 . . ?
C13 O3 C6 115.1(3) . . ?
C5 O4 H4 109.5 . . ?
C4A O5 C10A 118.3(2) . . ?
C1' O6 H6 109.5 . . ?
C6' O8 C14 113.8(3) . . ?
C5' O9 H9 109.5 . . ?
C4'A O10 C10' 118.6(2) . . ?
O1 C1 C2 119.7(3) . . ?
O1 C1 C9A 119.5(3) . . ?
C2 C1 C9A 120.7(3) . . ?
O6 C1' C2' 118.1(3) . . ?
O6 C1' C9'A 122.1(3) . . ?
C2' C1' C9'A 119.8(3) . . ?
C1 C2 H2 119.7 . . ?
C1 C2 C3 120.7(3) . . ?
C3 C2 H2 119.7 . . ?
C1' C2' H2' 119.6 . . ?
C3' C2' C1' 120.9(3) . . ?
C3' C2' H2' 119.6 . . ?
C2 C3 C4 120.2(3) . . ?
C2 C3 C11 117.7(3) . . ?
C4 C3 C11 122.1(3) . . ?
C2' C3' C4' 121.4(3) . . ?
C2' C3' C11' 117.5(3) . . ?
C4' C3' C11' 121.1(3) . . ?
C3 C4 C4' 123.0(3) . . ?
C4A C4 C3 118.2(3) . . ?
C4A C4 C4' 118.6(3) . . ?
C3' C4' C4 123.7(3) . . ?
C4'A C4' C3' 117.5(3) . . ?
C4'A C4' C4 118.6(3) . . ?
O10 C4'A C4' 116.6(3) . . ?
O10 C4'A C9'A 120.9(3) . . ?
C4' C4'A C9'A 122.4(3) . . ?
O5 C4A C4 116.5(3) . . ?
O5 C4A C9A 121.5(3) . . ?
C4 C4A C9A 122.0(3) . . ?
O4 C5 H5 107.8 . . ?
O4 C5 C6 112.5(3) . . ?
O4 C5 C10A 109.4(3) . . ?
C6 C5 H5 107.8 . . ?
C10A C5 H5 107.8 . . ?
C10A C5 C6 111.5(3) . . ?
O9 C5' H5' 108.0 . . ?
O9 C5' C6' 112.3(3) . . ?
O9 C5' C10' 109.0(3) . . ?
C6' C5' H5' 108.0 . . ?
C6' C5' C10' 111.3(3) . . ?
C10' C5' H5' 108.0 . . ?
O3 C6 C5 108.1(3) . . ?
O3 C6 H6A 109.6 . . ?
O3 C6 C7 110.0(3) . . ?
C5 C6 H6A 109.6 . . ?
C7 C6 C5 109.9(3) . . ?
C7 C6 H6A 109.6 . . ?
O8 C6' C5' 109.8(3) . . ?
O8 C6' H6' 109.8 . . ?
O8 C6' C7' 107.9(3) . . ?
C5' C6' H6' 109.8 . . ?
C5' C6' C7' 109.8(3) . . ?
C7' C6' H6' 109.8 . . ?
C6 C7 H7A 109.4 . . ?
C6 C7 H7B 109.4 . . ?
H7A C7 H7B 108.0 . . ?
C8 C7 C6 111.4(3) . . ?
C8 C7 H7A 109.4 . . ?
C8 C7 H7B 109.4 . . ?
C6' C7' H7'A 109.6 . . ?
C6' C7' H7'B 109.6 . . ?
H7'A C7' H7'B 108.1 . . ?
C8' C7' C6' 110.3(3) . . ?
C8' C7' H7'A 109.6 . . ?
C8' C7' H7'B 109.6 . . ?
C7 C8 H8 118.2 . . ?
C8A C8 C7 123.6(4) . . ?
C8A C8 H8 118.2 . . ?
C7' C8' H8' 118.1 . . ?
C8'A C8' C7' 123.8(3) . . ?
C8'A C8' H8' 118.1 . . ?
C8' C8'A C9' 121.5(3) . . ?
C8' C8'A C10' 123.8(3) . . ?
C9' C8'A C10' 114.6(3) . . ?
C8 C8A C9 122.1(4) . . ?
C8 C8A C10A 123.6(4) . . ?
C9 C8A C10A 114.3(3) . . ?
O2 C9 C8A 121.4(3) . . ?
O2 C9 C9A 122.8(3) . . ?
C9A C9 C8A 115.8(3) . . ?
O7 C9' C8'A 122.2(3) . . ?
O7 C9' C9'A 122.5(3) . . ?
C9'A C9' C8'A 115.2(3) . . ?
C1' C9'A C4'A 117.9(3) . . ?
C1' C9'A C9' 121.1(3) . . ?
C4'A C9'A C9' 120.5(3) . . ?
C1 C9A C4A 118.1(3) . . ?
C1 C9A C9 121.1(3) . . ?
C4A C9A C9 120.4(3) . . ?
O10 C10' C5' 103.5(3) . . ?
O10 C10' C8'A 109.0(2) . . ?
O10 C10' C12' 109.3(3) . . ?
C5' C10' C12' 113.0(3) . . ?
C8'A C10' C5' 111.0(3) . . ?
C8'A C10' C12' 110.7(3) . . ?
O5 C10A C5 103.1(3) . . ?
O5 C10A C8A 110.2(3) . . ?
O5 C10A C12 109.4(3) . . ?
C5 C10A C12 113.2(3) . . ?
C8A C10A C5 111.0(3) . . ?
C8A C10A C12 109.7(3) . . ?
C3 C11 H11A 109.5 . . ?
C3 C11 H11B 109.5 . . ?
C3 C11 H11C 109.5 . . ?
H11A C11 H11B 109.5 . . ?
H11A C11 H11C 109.5 . . ?
H11B C11 H11C 109.5 . . ?
C3' C11' H11D 109.5 . . ?
C3' C11' H11E 109.5 . . ?
C3' C11' H11F 109.5 . . ?
H11D C11' H11E 109.5 . . ?
H11D C11' H11F 109.5 . . ?
H11E C11' H11F 109.5 . . ?
C10A C12 H12A 109.5 . . ?
C10A C12 H12B 109.5 . . ?
C10A C12 H12C 109.5 . . ?
H12A C12 H12B 109.5 . . ?
H12A C12 H12C 109.5 . . ?
H12B C12 H12C 109.5 . . ?
C10' C12' H12D 109.5 . . ?
C10' C12' H12E 109.5 . . ?
C10' C12' H12F 109.5 . . ?
H12D C12' H12E 109.5 . . ?
H12D C12' H12F 109.5 . . ?
H12E C12' H12F 109.5 . . ?
O3 C13 H13A 109.5 . . ?
O3 C13 H13B 109.5 . . ?
O3 C13 H13C 109.5 . . ?
H13A C13 H13B 109.5 . . ?
H13A C13 H13C 109.5 . . ?
H13B C13 H13C 109.5 . . ?
O8 C14 H14A 109.5 . . ?
O8 C14 H14B 109.5 . . ?
O8 C14 H14C 109.5 . . ?
H14A C14 H14B 109.5 . . ?
H14A C14 H14C 109.5 . . ?
H14B C14 H14C 109.5 . . ?
C31 O11 H11 109.5 . . ?
C37 O13 C43 113.8(3) . . ?
C38 O14 H14 109.5 . . ?
C40 O15 C39 117.6(3) . . ?
C21 O16 H16 109.5 . . ?
C19 O17 C20 118.1(3) . . ?
C15 O18 H18 109.5 . . ?
C30 O20 C22 116.8(3) . . ?
C31 C10 H10 119.4 . . ?
C31 C10 C42 121.1(4) . . ?
C42 C10 H10 119.4 . . ?
O18 C15 C16 120.0(4) . . ?
O18 C15 C27 119.7(4) . . ?
C16 C15 C27 120.3(4) . . ?
C15 C16 H16A 119.6 . . ?
C15 C16 C17 120.7(4) . . ?
C17 C16 H16A 119.6 . . ?
C16 C17 C18 121.0(4) . . ?
C16 C17 C28 118.4(4) . . ?
C18 C17 C28 120.6(4) . . ?
C17 C18 C19 118.0(4) . . ?
C17 C18 C41 123.4(4) . . ?
C19 C18 C41 118.4(3) . . ?
O17 C19 C18 116.7(3) . . ?
O17 C19 C27 121.9(3) . . ?
C18 C19 C27 121.4(3) . . ?
O17 C20 C21 103.6(3) . . ?
O17 C20 C25 109.7(3) . . ?
O17 C20 C29 108.7(3) . . ?
C25 C20 C21 110.6(3) . . ?
C25 C20 C29 111.1(3) . . ?
C29 C20 C21 112.9(3) . . ?
O16 C21 C20 108.3(3) . . ?
O16 C21 H21 108.5 . . ?
O16 C21 C22 111.1(3) . . ?
C20 C21 H21 108.5 . . ?
C22 C21 C20 111.8(3) . . ?
C22 C21 H21 108.5 . . ?
O20 C22 C21 108.2(3) . . ?
O20 C22 H22 109.3 . . ?
O20 C22 C23 109.8(3) . . ?
C21 C22 H22 109.3 . . ?
C23 C22 C21 110.9(3) . . ?
C23 C22 H22 109.3 . . ?
C22 C23 H23A 109.2 . . ?
C22 C23 H23B 109.2 . . ?
H23A C23 H23B 107.9 . . ?
C24 C23 C22 111.9(3) . . ?
C24 C23 H23A 109.2 . . ?
C24 C23 H23B 109.2 . . ?
C23 C24 H24 118.2 . . ?
C25 C24 C23 123.7(4) . . ?
C25 C24 H24 118.2 . . ?
C24 C25 C20 123.7(3) . . ?
C24 C25 C26 120.9(3) . . ?
C26 C25 C20 115.4(3) . . ?
O19 C26 C25 121.8(4) . . ?
O19 C26 C27 122.4(4) . . ?
C27 C26 C25 115.7(3) . . ?
C15 C27 C26 120.9(4) . . ?
C19 C27 C15 118.5(4) . . ?
C19 C27 C26 120.0(3) . . ?
C17 C28 H28A 109.5 . . ?
C17 C28 H28B 109.5 . . ?
C17 C28 H28C 109.5 . . ?
H28A C28 H28B 109.5 . . ?
H28A C28 H28C 109.5 . . ?
H28B C28 H28C 109.5 . . ?
C20 C29 H29A 109.5 . . ?
C20 C29 H29B 109.5 . . ?
C20 C29 H29C 109.5 . . ?
H29A C29 H29B 109.5 . . ?
H29A C29 H29C 109.5 . . ?
H29B C29 H29C 109.5 . . ?
O20 C30 H30A 109.5 . . ?
O20 C30 H30B 109.5 . . ?
O20 C30 H30C 109.5 . . ?
H30A C30 H30B 109.5 . . ?
H30A C30 H30C 109.5 . . ?
H30B C30 H30C 109.5 . . ?
O11 C31 C10 118.9(4) . . ?
O11 C31 C32 120.8(5) . . ?
C10 C31 C32 120.4(4) . . ?
C31 C32 C33 121.2(4) . . ?
C31 C32 C40 117.5(4) . . ?
C40 C32 C33 121.1(4) . . ?
O12 C33 C32 123.0(4) . . ?
O12 C33 C34 121.0(4) . . ?
C32 C33 C34 115.9(3) . . ?
C33 C34 C39 114.7(4) . . ?
C35 C34 C33 121.4(4) . . ?
C35 C34 C39 123.9(4) . . ?
C34 C35 H35 118.3 . . ?
C34 C35 C36 123.4(4) . . ?
C36 C35 H35 118.3 . . ?
C35 C36 H36A 109.3 . . ?
C35 C36 H36B 109.3 . . ?
C35 C36 C37 111.5(3) . . ?
H36A C36 H36B 108.0 . . ?
C37 C36 H36A 109.3 . . ?
C37 C36 H36B 109.3 . . ?
O13 C37 C36 108.5(3) . . ?
O13 C37 H37 109.6 . . ?
O13 C37 C38 108.9(3) . . ?
C36 C37 H37 109.6 . . ?
C38 C37 C36 110.8(3) . . ?
C38 C37 H37 109.6 . . ?
O14 C38 C37 112.5(3) . . ?
O14 C38 H38 108.5 . . ?
O14 C38 C39 107.8(3) . . ?
C37 C38 H38 108.5 . . ?
C37 C38 C39 110.9(3) . . ?
C39 C38 H38 108.5 . . ?
O15 C39 C34 110.4(3) . . ?
O15 C39 C38 103.5(3) . . ?
O15 C39 C44 108.5(3) . . ?
C34 C39 C38 110.7(3) . . ?
C34 C39 C44 110.5(3) . . ?
C44 C39 C38 112.9(3) . . ?
O15 C40 C32 120.9(4) . . ?
O15 C40 C41 116.2(3) . . ?
C41 C40 C32 122.8(4) . . ?
C40 C41 C18 119.4(3) . . ?
C40 C41 C42 117.9(4) . . ?
C42 C41 C18 122.6(4) . . ?
C10 C42 C41 120.1(5) . . ?
C10 C42 C45 119.9(4) . . ?
C41 C42 C45 120.0(4) . . ?
O13 C43 H43A 109.5 . . ?
O13 C43 H43B 109.5 . . ?
O13 C43 H43C 109.5 . . ?
H43A C43 H43B 109.5 . . ?
H43A C43 H43C 109.5 . . ?
H43B C43 H43C 109.5 . . ?
C39 C44 H44A 109.5 . . ?
C39 C44 H44B 109.5 . . ?
C39 C44 H44C 109.5 . . ?
H44A C44 H44B 109.5 . . ?
H44A C44 H44C 109.5 . . ?
H44B C44 H44C 109.5 . . ?
C42 C45 H45A 109.5 . . ?
C42 C45 H45B 109.5 . . ?
C42 C45 H45C 109.5 . . ?
H45A C45 H45B 109.5 . . ?
H45A C45 H45C 109.5 . . ?
H45B C45 H45C 109.5 . . ?
C46 O21 H21A 109.5 . . ?
O21 C46 H46A 109.5 . . ?
O21 C46 H46B 109.5 . . ?
O21 C46 H46C 109.5 . . ?
H46A C46 H46B 109.5 . . ?
H46A C46 H46C 109.5 . . ?
H46B C46 H46C 109.5 . . ?
C47 O22 H22A 109.5 . . ?
O22 C47 H47A 109.5 . . ?
O22 C47 H47B 109.5 . . ?
O22 C47 H47C 109.5 . . ?
H47A C47 H47B 109.5 . . ?
H47A C47 H47C 109.5 . . ?
H47B C47 H47C 109.5 . . ?
C48 O23 H23 109.5 . . ?
O23 C48 H48A 109.5 . . ?
O23 C48 H48B 109.5 . . ?
O23 C48 H48C 109.5 . . ?
H48A C48 H48B 109.5 . . ?
H48A C48 H48C 109.5 . . ?
H48B C48 H48C 109.5 . . ?

loop_
_geom_bond_atom_site_label_1
_geom_bond_atom_site_label_2
_geom_bond_distance
_geom_bond_site_symmetry_2
_geom_bond_publ_flag
O1 H1 0.8400 . ?
O1 C1 1.357(4) . ?
O2 C9 1.241(5) . ?
O3 C6 1.431(5) . ?
O3 C13 1.408(5) . ?
O4 H4 0.8400 . ?
O4 C5 1.414(4) . ?
O5 C4A 1.362(4) . ?
O5 C10A 1.468(4) . ?
O6 H6 0.8400 . ?
O6 C1' 1.342(4) . ?
O7 C9' 1.239(4) . ?
O8 C6' 1.425(4) . ?
O8 C14 1.426(5) . ?
O9 H9 0.8400 . ?
O9 C5' 1.419(4) . ?
O10 C4'A 1.359(4) . ?
O10 C10' 1.463(4) . ?
C1 C2 1.377(5) . ?
C1 C9A 1.410(5) . ?
C1' C2' 1.395(5) . ?
C1' C9'A 1.408(5) . ?
C2 H2 0.9500 . ?
C2 C3 1.405(5) . ?
C2' H2' 0.9500 . ?
C2' C3' 1.388(5) . ?
C3 C4 1.410(5) . ?
C3 C11 1.507(5) . ?
C3' C4' 1.404(5) . ?
C3' C11' 1.511(5) . ?
C4 C4' 1.505(4) . ?
C4 C4A 1.400(5) . ?
C4' C4'A 1.394(5) . ?
C4'A C9'A 1.426(4) . ?
C4A C9A 1.412(5) . ?
C5 H5 1.0000 . ?
C5 C6 1.540(5) . ?
C5 C10A 1.526(5) . ?
C5' H5' 1.0000 . ?
C5' C6' 1.524(5) . ?
C5' C10' 1.525(5) . ?
C6 H6A 1.0000 . ?
C6 C7 1.512(6) . ?
C6' H6' 1.0000 . ?
C6' C7' 1.531(5) . ?
C7 H7A 0.9900 . ?
C7 H7B 0.9900 . ?
C7 C8 1.500(6) . ?
C7' H7'A 0.9900 . ?
C7' H7'B 0.9900 . ?
C7' C8' 1.490(5) . ?
C8 H8 0.9500 . ?
C8 C8A 1.333(6) . ?
C8' H8' 0.9500 . ?
C8' C8'A 1.333(5) . ?
C8'A C9' 1.470(5) . ?
C8'A C10' 1.512(4) . ?
C8A C9 1.484(5) . ?
C8A C10A 1.510(5) . ?
C9 C9A 1.461(5) . ?
C9' C9'A 1.450(5) . ?
C10' C12' 1.536(5) . ?
C10A C12 1.528(5) . ?
C11 H11A 0.9800 . ?
C11 H11B 0.9800 . ?
C11 H11C 0.9800 . ?
C11' H11D 0.9800 . ?
C11' H11E 0.9800 . ?
C11' H11F 0.9800 . ?
C12 H12A 0.9800 . ?
C12 H12B 0.9800 . ?
C12 H12C 0.9800 . ?
C12' H12D 0.9800 . ?
C12' H12E 0.9800 . ?
C12' H12F 0.9800 . ?
C13 H13A 0.9800 . ?
C13 H13B 0.9800 . ?
C13 H13C 0.9800 . ?
C14 H14A 0.9800 . ?
C14 H14B 0.9800 . ?
C14 H14C 0.9800 . ?
O11 H11 0.8400 . ?
O11 C31 1.351(6) . ?
O12 C33 1.254(5) . ?
O13 C37 1.430(5) . ?
O13 C43 1.447(5) . ?
O14 H14 0.8400 . ?
O14 C38 1.423(4) . ?
O15 C39 1.460(4) . ?
O15 C40 1.366(4) . ?
O16 H16 0.8400 . ?
O16 C21 1.411(4) . ?
O17 C19 1.356(4) . ?
O17 C20 1.467(4) . ?
O18 H18 0.8400 . ?
O18 C15 1.359(6) . ?
O19 C26 1.243(5) . ?
O20 C22 1.426(5) . ?
O20 C30 1.404(5) . ?
C10 H10 0.9500 . ?
C10 C31 1.385(8) . ?
C10 C42 1.398(7) . ?
C15 C16 1.377(7) . ?
C15 C27 1.421(6) . ?
C16 H16A 0.9500 . ?
C16 C17 1.400(7) . ?
C17 C18 1.409(5) . ?
C17 C28 1.510(6) . ?
C18 C19 1.411(5) . ?
C18 C41 1.496(6) . ?
C19 C27 1.415(5) . ?
C20 C21 1.539(5) . ?
C20 C25 1.506(5) . ?
C20 C29 1.524(5) . ?
C21 H21 1.0000 . ?
C21 C22 1.527(5) . ?
C22 H22 1.0000 . ?
C22 C23 1.519(5) . ?
C23 H23A 0.9900 . ?
C23 H23B 0.9900 . ?
C23 C24 1.505(6) . ?
C24 H24 0.9500 . ?
C24 C25 1.336(6) . ?
C25 C26 1.485(5) . ?
C26 C27 1.453(6) . ?
C28 H28A 0.9800 . ?
C28 H28B 0.9800 . ?
C28 H28C 0.9800 . ?
C29 H29A 0.9800 . ?
C29 H29B 0.9800 . ?
C29 H29C 0.9800 . ?
C30 H30A 0.9800 . ?
C30 H30B 0.9800 . ?
C30 H30C 0.9800 . ?
C31 C32 1.409(6) . ?
C32 C33 1.445(7) . ?
C32 C40 1.422(6) . ?
C33 C34 1.477(6) . ?
C34 C35 1.332(7) . ?
C34 C39 1.517(5) . ?
C35 H35 0.9500 . ?
C35 C36 1.495(6) . ?
C36 H36A 0.9900 . ?
C36 H36B 0.9900 . ?
C36 C37 1.534(5) . ?
C37 H37 1.0000 . ?
C37 C38 1.521(5) . ?
C38 H38 1.0000 . ?
C38 C39 1.535(5) . ?
C39 C44 1.527(5) . ?
C40 C41 1.384(6) . ?
C41 C42 1.417(5) . ?
C42 C45 1.497(8) . ?
C43 H43A 0.9800 . ?
C43 H43B 0.9800 . ?
C43 H43C 0.9800 . ?
C44 H44A 0.9800 . ?
C44 H44B 0.9800 . ?
C44 H44C 0.9800 . ?
C45 H45A 0.9800 . ?
C45 H45B 0.9800 . ?
C45 H45C 0.9800 . ?
O21 H21A 0.8400 . ?
O21 C46 1.404(7) . ?
C46 H46A 0.9800 . ?
C46 H46B 0.9800 . ?
C46 H46C 0.9800 . ?
O22 H22A 0.8400 . ?
O22 C47 1.425(7) . ?
C47 H47A 0.9800 . ?
C47 H47B 0.9800 . ?
C47 H47C 0.9800 . ?
O23 H23 0.8400 . ?
O23 C48 1.493(10) . ?
C48 H48A 0.9800 . ?
C48 H48B 0.9800 . ?
C48 H48C 0.9800 . ?

loop_
_geom_torsion_atom_site_label_1
_geom_torsion_atom_site_label_2
_geom_torsion_atom_site_label_3
_geom_torsion_atom_site_label_4
_geom_torsion
_geom_torsion_site_symmetry_1
_geom_torsion_site_symmetry_2
_geom_torsion_site_symmetry_3
_geom_torsion_site_symmetry_4
_geom_torsion_publ_flag
O1 C1 C2 C3 176.3(3) . . . . ?
O1 C1 C9A C4A -178.6(3) . . . . ?
O1 C1 C9A C9 -6.1(5) . . . . ?
O2 C9 C9A C1 4.4(5) . . . . ?
O2 C9 C9A C4A 176.7(3) . . . . ?
O3 C6 C7 C8 167.0(3) . . . . ?
O4 C5 C6 O3 54.3(4) . . . . ?
O4 C5 C6 C7 174.3(3) . . . . ?
O4 C5 C10A O5 -73.3(3) . . . . ?
O4 C5 C10A C8A 168.7(3) . . . . ?
O4 C5 C10A C12 44.8(4) . . . . ?
O5 C4A C9A C1 -179.8(3) . . . . ?
O5 C4A C9A C9 7.7(5) . . . . ?
O6 C1' C2' C3' 178.3(3) . . . . ?
O6 C1' C9'A C4'A 179.3(3) . . . . ?
O6 C1' C9'A C9' -9.2(5) . . . . ?
O7 C9' C9'A C1' 5.6(5) . . . . ?
O7 C9' C9'A C4'A 176.9(3) . . . . ?
O8 C6' C7' C8' 169.7(3) . . . . ?
O9 C5' C6' O8 55.4(4) . . . . ?
O9 C5' C6' C7' 173.9(3) . . . . ?
O9 C5' C10' O10 -76.4(3) . . . . ?
O9 C5' C10' C8'A 166.9(3) . . . . ?
O9 C5' C10' C12' 41.8(4) . . . . ?
O10 C4'A C9'A C1' -180.0(3) . . . . ?
O10 C4'A C9'A C9' 8.4(5) . . . . ?
C1 C2 C3 C4 2.1(5) . . . . ?
C1 C2 C3 C11 -178.4(3) . . . . ?
C1' C2' C3' C4' 1.4(5) . . . . ?
C1' C2' C3' C11' -177.0(3) . . . . ?
C2 C1 C9A C4A 0.3(5) . . . . ?
C2 C1 C9A C9 172.7(3) . . . . ?
C2 C3 C4 C4' -174.4(3) . . . . ?
C2 C3 C4 C4A 0.6(5) . . . . ?
C2' C1' C9'A C4'A -2.4(5) . . . . ?
C2' C1' C9'A C9' 169.2(3) . . . . ?
C2' C3' C4' C4 -175.1(3) . . . . ?
C2' C3' C4' C4'A -0.1(5) . . . . ?
C3 C4 C4' C3' -120.9(4) . . . . ?
C3 C4 C4' C4'A 64.2(4) . . . . ?
C3 C4 C4A O5 179.3(3) . . . . ?
C3 C4 C4A C9A -2.8(5) . . . . ?
C3' C4' C4'A O10 -178.9(3) . . . . ?
C3' C4' C4'A C9'A -2.5(5) . . . . ?
C4 C4' C4'A O10 -3.7(4) . . . . ?
C4 C4' C4'A C9'A 172.7(3) . . . . ?
C4 C4A C9A C1 2.5(5) . . . . ?
C4 C4A C9A C9 -170.1(3) . . . . ?
C4' C4 C4A O5 -5.5(4) . . . . ?
C4' C4 C4A C9A 172.3(3) . . . . ?
C4' C4'A C9'A C1' 3.8(5) . . . . ?
C4' C4'A C9'A C9' -167.8(3) . . . . ?
C4'A O10 C10' C5' -163.1(3) . . . . ?
C4'A O10 C10' C8'A -45.0(4) . . . . ?
C4'A O10 C10' C12' 76.2(3) . . . . ?
C4A O5 C10A C5 -163.2(3) . . . . ?
C4A O5 C10A C8A -44.6(4) . . . . ?
C4A O5 C10A C12 76.1(4) . . . . ?
C4A C4 C4' C3' 64.1(4) . . . . ?
C4A C4 C4' C4'A -110.8(3) . . . . ?
C5 C6 C7 C8 48.1(4) . . . . ?
C5' C6' C7' C8' 50.0(4) . . . . ?
C6 C5 C10A O5 161.7(3) . . . . ?
C6 C5 C10A C8A 43.6(4) . . . . ?
C6 C5 C10A C12 -80.3(4) . . . . ?
C6 C7 C8 C8A -19.6(5) . . . . ?
C6' C5' C10' O10 159.2(3) . . . . ?
C6' C5' C10' C8'A 42.5(4) . . . . ?
C6' C5' C10' C12' -82.6(3) . . . . ?
C6' C7' C8' C8'A -19.8(5) . . . . ?
C7 C8 C8A C9 -175.5(3) . . . . ?
C7 C8 C8A C10A 2.1(6) . . . . ?
C7' C8' C8'A C9' -176.9(3) . . . . ?
C7' C8' C8'A C10' 0.2(5) . . . . ?
C8 C8A C9 O2 -28.1(5) . . . . ?
C8 C8A C9 C9A 149.5(3) . . . . ?
C8 C8A C10A O5 -128.0(4) . . . . ?
C8 C8A C10A C5 -14.4(5) . . . . ?
C8 C8A C10A C12 111.5(4) . . . . ?
C8' C8'A C9' O7 -30.5(5) . . . . ?
C8' C8'A C9' C9'A 146.0(3) . . . . ?
C8' C8'A C10' O10 -124.9(3) . . . . ?
C8' C8'A C10' C5' -11.5(5) . . . . ?
C8' C8'A C10' C12' 114.8(4) . . . . ?
C8'A C9' C9'A C1' -171.0(3) . . . . ?
C8'A C9' C9'A C4'A 0.4(5) . . . . ?
C8A C9 C9A C1 -173.2(3) . . . . ?
C8A C9 C9A C4A -0.9(5) . . . . ?
C9 C8A C10A O5 49.8(4) . . . . ?
C9 C8A C10A C5 163.4(3) . . . . ?
C9 C8A C10A C12 -70.7(4) . . . . ?
C9' C8'A C10' O10 52.5(4) . . . . ?
C9' C8'A C10' C5' 165.8(3) . . . . ?
C9' C8'A C10' C12' -67.8(4) . . . . ?
C9'A C1' C2' C3' -0.1(5) . . . . ?
C9A C1 C2 C3 -2.5(5) . . . . ?
C10' O10 C4'A C4' -167.7(3) . . . . ?
C10' O10 C4'A C9'A 15.9(4) . . . . ?
C10' C5' C6' O8 177.9(3) . . . . ?
C10' C5' C6' C7' -63.6(4) . . . . ?
C10' C8'A C9' O7 152.0(3) . . . . ?
C10' C8'A C9' C9'A -31.4(4) . . . . ?
C10A O5 C4A C4 -165.5(3) . . . . ?
C10A O5 C4A C9A 16.6(4) . . . . ?
C10A C5 C6 O3 177.6(3) . . . . ?
C10A C5 C6 C7 -62.4(4) . . . . ?
C10A C8A C9 O2 154.1(3) . . . . ?
C10A C8A C9 C9A -28.3(4) . . . . ?
C11 C3 C4 C4' 6.1(5) . . . . ?
C11 C3 C4 C4A -179.0(3) . . . . ?
C11' C3' C4' C4 3.2(5) . . . . ?
C11' C3' C4' C4'A 178.2(3) . . . . ?
C13 O3 C6 C5 -128.9(4) . . . . ?
C13 O3 C6 C7 111.2(4) . . . . ?
C14 O8 C6' C5' -104.6(3) . . . . ?
C14 O8 C6' C7' 135.8(3) . . . . ?
O11 C31 C32 C33 -3.4(6) . . . . ?
O11 C31 C32 C40 -177.6(4) . . . . ?
O12 C33 C34 C35 -24.1(5) . . . . ?
O12 C33 C34 C39 156.0(3) . . . . ?
O13 C37 C38 O14 57.8(3) . . . . ?
O13 C37 C38 C39 178.7(3) . . . . ?
O14 C38 C39 O15 -72.6(3) . . . . ?
O14 C38 C39 C34 169.1(3) . . . . ?
O14 C38 C39 C44 44.5(4) . . . . ?
O15 C40 C41 C18 -4.8(5) . . . . ?
O15 C40 C41 C42 178.6(3) . . . . ?
O16 C21 C22 O20 57.8(4) . . . . ?
O16 C21 C22 C23 178.2(3) . . . . ?
O17 C19 C27 C15 179.2(3) . . . . ?
O17 C19 C27 C26 7.8(5) . . . . ?
O17 C20 C21 O16 -74.6(3) . . . . ?
O17 C20 C21 C22 162.7(3) . . . . ?
O17 C20 C25 C24 -131.3(4) . . . . ?
O17 C20 C25 C26 48.8(4) . . . . ?
O18 C15 C16 C17 176.5(4) . . . . ?
O18 C15 C27 C19 -178.1(4) . . . . ?
O18 C15 C27 C26 -6.8(6) . . . . ?
O19 C26 C27 C15 2.1(6) . . . . ?
O19 C26 C27 C19 173.2(4) . . . . ?
O20 C22 C23 C24 164.2(3) . . . . ?
C10 C31 C32 C33 175.7(4) . . . . ?
C10 C31 C32 C40 1.4(5) . . . . ?
C15 C16 C17 C18 1.4(6) . . . . ?
C15 C16 C17 C28 -179.2(4) . . . . ?
C16 C15 C27 C19 1.1(6) . . . . ?
C16 C15 C27 C26 172.4(4) . . . . ?
C16 C17 C18 C19 1.5(5) . . . . ?
C16 C17 C18 C41 -173.4(4) . . . . ?
C17 C18 C19 O17 179.4(3) . . . . ?
C17 C18 C19 C27 -3.1(5) . . . . ?
C17 C18 C41 C40 71.4(5) . . . . ?
C17 C18 C41 C42 -112.1(4) . . . . ?
C18 C19 C27 C15 1.8(5) . . . . ?
C18 C19 C27 C26 -169.6(3) . . . . ?
C18 C41 C42 C10 -174.2(4) . . . . ?
C18 C41 C42 C45 5.7(6) . . . . ?
C19 O17 C20 C21 -163.5(3) . . . . ?
C19 O17 C20 C25 -45.3(4) . . . . ?
C19 O17 C20 C29 76.3(4) . . . . ?
C19 C18 C41 C40 -103.4(4) . . . . ?
C19 C18 C41 C42 73.0(5) . . . . ?
C20 O17 C19 C18 -164.3(3) . . . . ?
C20 O17 C19 C27 18.2(5) . . . . ?
C20 C21 C22 O20 178.9(3) . . . . ?
C20 C21 C22 C23 -60.7(4) . . . . ?
C20 C25 C26 O19 157.7(4) . . . . ?
C20 C25 C26 C27 -26.0(5) . . . . ?
C21 C20 C25 C24 -17.6(5) . . . . ?
C21 C20 C25 C26 162.4(3) . . . . ?
C21 C22 C23 C24 44.7(4) . . . . ?
C22 C23 C24 C25 -17.5(5) . . . . ?
C23 C24 C25 C20 3.9(6) . . . . ?
C23 C24 C25 C26 -176.2(4) . . . . ?
C24 C25 C26 O19 -22.2(6) . . . . ?
C24 C25 C26 C27 154.1(4) . . . . ?
C25 C20 C21 O16 168.0(3) . . . . ?
C25 C20 C21 C22 45.2(4) . . . . ?
C25 C26 C27 C15 -174.2(4) . . . . ?
C25 C26 C27 C19 -3.0(5) . . . . ?
C27 C15 C16 C17 -2.7(6) . . . . ?
C28 C17 C18 C19 -177.9(4) . . . . ?
C28 C17 C18 C41 7.2(6) . . . . ?
C29 C20 C21 O16 42.7(4) . . . . ?
C29 C20 C21 C22 -80.0(4) . . . . ?
C29 C20 C25 C24 108.6(4) . . . . ?
C29 C20 C25 C26 -71.3(4) . . . . ?
C30 O20 C22 C21 -132.7(4) . . . . ?
C30 O20 C22 C23 106.1(4) . . . . ?
C31 C10 C42 C41 0.7(6) . . . . ?
C31 C10 C42 C45 -179.2(4) . . . . ?
C31 C32 C33 O12 2.4(6) . . . . ?
C31 C32 C33 C34 -175.4(3) . . . . ?
C31 C32 C40 O15 179.4(3) . . . . ?
C31 C32 C40 C41 1.7(5) . . . . ?
C32 C33 C34 C35 153.8(4) . . . . ?
C32 C33 C34 C39 -26.1(5) . . . . ?
C32 C40 C41 C18 173.1(3) . . . . ?
C32 C40 C41 C42 -3.5(5) . . . . ?
C33 C32 C40 O15 5.2(5) . . . . ?
C33 C32 C40 C41 -172.6(3) . . . . ?
C33 C34 C35 C36 -176.7(3) . . . . ?
C33 C34 C39 O15 48.8(4) . . . . ?
C33 C34 C39 C38 162.9(3) . . . . ?
C33 C34 C39 C44 -71.3(4) . . . . ?
C34 C35 C36 C37 -17.9(5) . . . . ?
C35 C34 C39 O15 -131.0(4) . . . . ?
C35 C34 C39 C38 -17.0(5) . . . . ?
C35 C34 C39 C44 108.9(4) . . . . ?
C35 C36 C37 O13 166.0(3) . . . . ?
C35 C36 C37 C38 46.5(4) . . . . ?
C36 C37 C38 O14 177.0(3) . . . . ?
C36 C37 C38 C39 -62.1(4) . . . . ?
C37 C38 C39 O15 163.8(3) . . . . ?
C37 C38 C39 C34 45.5(4) . . . . ?
C37 C38 C39 C44 -79.0(4) . . . . ?
C39 O15 C40 C32 20.4(5) . . . . ?
C39 O15 C40 C41 -161.7(3) . . . . ?
C39 C34 C35 C36 3.2(6) . . . . ?
C40 O15 C39 C34 -46.3(4) . . . . ?
C40 O15 C39 C38 -164.9(3) . . . . ?
C40 O15 C39 C44 75.0(4) . . . . ?
C40 C32 C33 O12 176.5(3) . . . . ?
C40 C32 C33 C34 -1.4(5) . . . . ?
C40 C41 C42 C10 2.3(6) . . . . ?
C40 C41 C42 C45 -177.8(4) . . . . ?
C41 C18 C19 O17 -5.5(5) . . . . ?
C41 C18 C19 C27 172.1(3) . . . . ?
C42 C10 C31 O11 176.5(4) . . . . ?
C42 C10 C31 C32 -2.6(6) . . . . ?
C43 O13 C37 C36 133.6(3) . . . . ?
C43 O13 C37 C38 -105.8(3) . . . . ?
